data_2101293
loop_
_publ_author_name
'Belaj, F.'

_publ_section_title
;
 Structure and thermal motion of sulfonylbis(phosphorimidic
 trichloride), So~2~(NPCl~3~)~2~ at 100 K
;
_journal_issue 2
_journal_name_full 'Acta Crystallographica Section B'
_journal_page_first 161
_journal_page_last 166
_journal_paper_doi 10.1107/S0108768194011250
_journal_volume 51
_journal_year 1995
_chemical_formula_sum 'Cl6 N2 O2 P2 S'
_chemical_formula_weight 366.74
_symmetry_cell_setting monoclinic
_symmetry_space_group_name_Hall '-P 2ybc'
_symmetry_space_group_name_H-M 'P 1 21/c 1'
_cell_angle_alpha 90
_cell_angle_beta 95.110(10)
_cell_angle_gamma 90
_cell_formula_units_Z 4
_cell_length_a 11.8430(10)
_cell_length_b 7.7510(10)
_cell_length_c 12.374(2)
_cell_volume 1131.4(3)
_diffrn_radiation_type Mo
_diffrn_radiation_wavelength 0.71069
_exptl_absorpt_coefficient_mu 1.956
_exptl_crystal_density_diffrn 2.153
_exptl_crystal_F_000 712
_cod_data_source_file se0160.cif
_cod_data_source_block se0160a
_cod_original_cell_volume 1131.4(2)
_cod_database_code 2101293

loop_
_atom_site_label
_atom_site_fract_x
_atom_site_fract_y
_atom_site_fract_z
S(1) .24576(3) .45604(5) .37388(3)
O(1) .34458(11) .52815(16) .43184(10)
O(2) .14229(11) .46128(16) .42538(10)
N(1) .23138(12) .55512(18) .25926(11)
P(1) .13286(4) .54902(5) .16924(3)
Cl(11) -.02307(4) .56230(6) .21388(4)
Cl(12) .12932(4) .34414(6) .07353(3)
Cl(13) .14781(4) .74748(6) .07305(4)
N(2) .26486(11) .25610(18) .34525(12)
P(2) .36978(3) .15535(5) .31697(3)
Cl(21) .51495(4) .20824(6) .40230(4)
Cl(22) .40604(4) .16712(7) .16433(4)
Cl(23) .34010(4) -.09078(5) .34028(4)

loop_
_geom_angle_atom_site_label_1
_geom_angle_atom_site_label_2
_geom_angle_atom_site_label_3
_geom_angle
O(1) S(1) O(2) 117.41(8)
O(1) S(1) N(1) 105.85(8)
O(1) S(1) N(2) 111.20(7)
O(2) S(1) N(1) 110.57(8)
O(2) S(1) N(2) 105.54(7)
N(1) S(1) N(2) 105.75(8)
S(1) N(1) P(1) 129.56(10)
S(1) N(2) P(2) 132.27(9)
Cl(11) P(1) N(1) 117.56(6)
Cl(12) P(1) N(1) 115.57(6)
Cl(13) P(1) N(1) 108.12(6)
Cl(11) P(1) Cl(12) 103.79(3)
Cl(11) P(1) Cl(13) 105.40(3)
Cl(12) P(1) Cl(13) 105.32(3)
Cl(21) P(2) N(2) 117.11(6)
Cl(22) P(2) N(2) 116.35(6)
Cl(23) P(2) N(2) 107.55(6)
Cl(21) P(2) Cl(22) 104.36(3)
Cl(21) P(2) Cl(23) 106.32(3)
Cl(22) P(2) Cl(23) 104.00(3)

loop_
_geom_bond_atom_site_label_1
_geom_bond_atom_site_label_2
_geom_bond_distance
S(1) O(1) 1.4307(14)
S(1) O(2) 1.4312(14)
S(1) N(1) 1.6085(14)
S(1) N(2) 1.6102(15)
P(1) N(1) 1.5405(15)
P(2) N(2) 1.5342(14)
Cl(11) P(1) 1.9768(7)
Cl(12) P(1) 1.9792(7)
Cl(13) P(1) 1.9626(7)
Cl(21) P(2) 1.9788(7)
Cl(22) P(2) 1.9760(7)
Cl(23) P(2) 1.9658(6)

loop_
_geom_torsion_atom_site_label_1
_geom_torsion_atom_site_label_2
_geom_torsion_atom_site_label_3
_geom_torsion_atom_site_label_4
_geom_torsion
_geom_torsion_publ_flag
O(1) S(1) N(1) P(1) -171.55(11) yes
O(2) S(1) N(1) P(1) -43.41(14) yes
N(2) S(1) N(1) P(1) 70.37(13) yes
O(1) S(1) N(2) P(2) -33.85(15) yes
O(2) S(1) N(2) P(2) -162.18(12) yes
N(1) S(1) N(2) P(2) 80.60(14) yes
S(1) N(1) P(1) Cl(11) 44.45(13) yes
S(1) N(1) P(1) Cl(12) -78.77(12) yes
S(1) N(1) P(1) Cl(13) 163.53(9) yes
S(1) N(2) P(2) Cl(21) 41.82(15) yes
S(1) N(2) P(2) Cl(22) -82.55(13) yes
S(1) N(2) P(2) Cl(23) 161.35(11) yes
